data_4087833
loop_
_publ_author_name
'Hill, Anthony F.'
'Ward, Jas S.'
'Xiong, Yaoyao'

_publ_section_title
;
 Synthesis of a Stable Methylidyne Complex
;
_journal_issue 20
_journal_name_full Organometallics
_journal_page_first 5057
_journal_paper_doi 10.1021/acs.organomet.5b00635
_journal_volume 34
_journal_year 2015
_chemical_compound_source 'Research School of Chemistry'
_chemical_formula_moiety 'C33 H29 Br1 N2 O2 Si1 W1'
_chemical_formula_sum 'C33 H29 Br N2 O2 Si W'
_chemical_formula_weight 777.44
_space_group_IT_number 2
_space_group_name_Hall '-P 1'
_space_group_name_H-M_alt 'P -1'
_symmetry_cell_setting triclinic
_symmetry_space_group_name_H-M 'P -1'
_atom_sites_solution_hydrogens difmap
_atom_sites_solution_primary other
_audit_creation_date 14-05-02
_audit_creation_method CRYSTALS_ver_14.40
_cell_angle_alpha 63.067(3)
_cell_angle_beta 76.1846(19)
_cell_angle_gamma 79.043(2)
_cell_formula_units_Z 2
_cell_length_a 11.8049(3)
_cell_length_b 11.8059(4)
_cell_length_c 12.5211(3)
_cell_measurement_reflns_used 11203
_cell_measurement_temperature 150
_cell_measurement_theta_max 72
_cell_measurement_theta_min 4
_cell_volume 1503.98(8)
_computing_cell_refinement 'CrysAlis, (Oxford Diffraction, 2002)'
_computing_data_collection 'SuperNova, (Oxford Diffraction, 2010)'
_computing_data_reduction 'CrysAlis, (Oxford Diffraction, 2002)'
_computing_molecular_graphics 'Ortep-3 for windows (Farrugia, 1997)'
_computing_publication_material 'CRYSTALS (Betteridge et al., 2003)'
_computing_structure_refinement 'CRYSTALS (Betteridge et al., 2003)'
_computing_structure_solution 'Superflip (Palatinus & Chapuis, 2007)'
_diffrn_ambient_temperature 150
_diffrn_measured_fraction_theta_full 0.998
_diffrn_measured_fraction_theta_max 0.995
_diffrn_measurement_device Area
_diffrn_measurement_device_type 'Oxford Diffraction SuperNova'
_diffrn_measurement_method \w
_diffrn_radiation_monochromator graphite
_diffrn_radiation_type 'Cu K\a'
_diffrn_radiation_wavelength 1.54184
_diffrn_reflns_av_R_equivalents 0.025
_diffrn_reflns_limit_h_max 14
_diffrn_reflns_limit_h_min -13
_diffrn_reflns_limit_k_max 14
_diffrn_reflns_limit_k_min -14
_diffrn_reflns_limit_l_max 15
_diffrn_reflns_limit_l_min -14
_diffrn_reflns_number 15701
_diffrn_reflns_theta_full 70.966
_diffrn_reflns_theta_max 72.415
_diffrn_reflns_theta_min 3.873
_diffrn_standards_number 0
_exptl_absorpt_coefficient_mu 9.310
_exptl_absorpt_correction_T_max 0.70
_exptl_absorpt_correction_T_min 0.44
_exptl_absorpt_correction_type multi-scan
_exptl_absorpt_process_details 'CrysAlis, (Oxford Diffraction, 2002)'
_exptl_crystal_colour brown
_exptl_crystal_density_diffrn 1.717
_exptl_crystal_density_method 'not measured'
_exptl_crystal_description plate
_exptl_crystal_F_000 760
_exptl_crystal_size_max 0.108
_exptl_crystal_size_mid 0.097
_exptl_crystal_size_min 0.038
_refine_diff_density_max 0.50
_refine_diff_density_min -2.12
_refine_ls_extinction_method None
_refine_ls_goodness_of_fit_ref 1.0247
_refine_ls_hydrogen_treatment noref
_refine_ls_matrix_type full
_refine_ls_number_parameters 361
_refine_ls_number_reflns 5914
_refine_ls_number_restraints 0
_refine_ls_R_factor_all 0.0238
_refine_ls_R_factor_gt 0.0229
_refine_ls_shift/su_max 0.0011263
_refine_ls_shift/su_mean 0.0000254
_refine_ls_structure_factor_coef Fsqd
_refine_ls_weighting_details
;
 Method= Modified Sheldrick 
 w=1/[\s^2^(F^2^) + ( 0.03P)^2^ + 1.62P] 
 ,where P=(max(Fo^2^,0) + 2Fc^2^)/3 
;
_refine_ls_weighting_scheme calc
_refine_ls_wR_factor_all 0.0599
_refine_ls_wR_factor_gt 0.0593
_refine_ls_wR_factor_ref 0.0599
_reflns_limit_h_max 14
_reflns_limit_h_min -13
_reflns_limit_k_max 14
_reflns_limit_k_min -12
_reflns_limit_l_max 15
_reflns_limit_l_min 0
_reflns_number_gt 5716
_reflns_number_total 5939
_reflns_threshold_expression I>2.0\s(I)
_oxford_diffrn_Wilson_B_factor 1.64
_oxford_diffrn_Wilson_scale 0.08
_oxford_refine_ls_r_factor_ref 0.0238
_oxford_refine_ls_scale 3.85(3)
_oxford_reflns_number_all 5914
_oxford_reflns_threshold_expression_ref I>0.0\s(I)
_oxford_structure_analysis_title 'C:\Users\Jas\Desktop\JX039\JX039 At 20:40 on'
_cod_data_source_file om5b00635_si_002.cif
_cod_data_source_block Comp_2
_cod_depositor_comments
;
The following automatic conversions were performed:

data item '_atom_sites_solution_primary' value 'Other' was changed to
'other' in accordance with the
/home/saulius/struct/COD-crude-data/automatic-downloads/DataCite-retrospective/ACS/depositions/lib/dictionaries/cif_core.dic
dictionary named 'cif_core.dic' version 2.4.2 last updated on
2011-04-26.

Automatic conversion script
Id: cif_fix_values 6909 2019-04-08 15:41:33Z antanas 
;
_cod_original_sg_symbol_H-M 'P -1 '
_cod_original_formula_sum 'C33 H29 Br1 N2 O2 Si1 W1'
_cod_database_code 4087833

loop_
_symmetry_equiv_pos_as_xyz
x,y,z
-x,-y,-z

loop_
_atom_site_label
_atom_site_type_symbol
_atom_site_fract_x
_atom_site_fract_y
_atom_site_fract_z
_atom_site_U_iso_or_equiv
_atom_site_occupancy
_atom_site_adp_type
Br1 Br 0.19961(3) 0.46050(3) 0.55142(3) 0.0292 1.0000 Uani
N41 N 0.3707(2) 0.7076(2) 0.3689(2) 0.0224 1.0000 Uani
N51 N 0.1168(2) 0.7690(2) 0.3513(2) 0.0209 1.0000 Uani
O2 O 0.0855(2) 0.4849(3) 0.2587(2) 0.0433 1.0000 Uani
O3 O 0.4442(2) 0.4072(2) 0.2922(2) 0.0433 1.0000 Uani
Si1 Si 0.32123(6) 0.78822(7) -0.01909(6) 0.0183 1.0000 Uani
W1 W 0.252064(10) 0.623424(11) 0.313252(10) 0.0181 1.0000 Uani
C1 C 0.2910(2) 0.7078(3) 0.1490(2) 0.0224 1.0000 Uani
C2 C 0.1424(3) 0.5362(3) 0.2803(3) 0.0280 1.0000 Uani
C3 C 0.3751(3) 0.4852(3) 0.3007(2) 0.0274 1.0000 Uani
C11 C 0.2660(2) 0.9608(3) -0.0612(2) 0.0212 1.0000 Uani
C12 C 0.1753(3) 1.0221(3) -0.1271(3) 0.0281 1.0000 Uani
C13 C 0.1338(3) 1.1485(3) -0.1516(3) 0.0345 1.0000 Uani
C14 C 0.1820(3) 1.2155(3) -0.1103(3) 0.0347 1.0000 Uani
C15 C 0.2719(3) 1.1563(3) -0.0443(3) 0.0329 1.0000 Uani
C16 C 0.3139(3) 1.0310(3) -0.0201(3) 0.0273 1.0000 Uani
C21 C 0.4823(2) 0.7737(3) -0.0817(2) 0.0210 1.0000 Uani
C22 C 0.5339(3) 0.8769(3) -0.1815(3) 0.0271 1.0000 Uani
C23 C 0.6504(3) 0.8651(3) -0.2362(3) 0.0313 1.0000 Uani
C24 C 0.7169(3) 0.7480(3) -0.1926(3) 0.0307 1.0000 Uani
C25 C 0.6679(3) 0.6441(3) -0.0925(3) 0.0283 1.0000 Uani
C26 C 0.5521(3) 0.6577(3) -0.0377(2) 0.0242 1.0000 Uani
C31 C 0.2406(2) 0.7156(3) -0.0820(2) 0.0218 1.0000 Uani
C32 C 0.3003(3) 0.6627(3) -0.1615(2) 0.0254 1.0000 Uani
C33 C 0.2420(3) 0.6022(3) -0.2031(3) 0.0315 1.0000 Uani
C34 C 0.1228(3) 0.5975(3) -0.1682(3) 0.0357 1.0000 Uani
C35 C 0.0608(3) 0.6508(3) -0.0899(3) 0.0346 1.0000 Uani
C36 C 0.1195(3) 0.7085(3) -0.0468(3) 0.0274 1.0000 Uani
C42 C 0.4792(3) 0.7321(3) 0.3044(3) 0.0262 1.0000 Uani
C43 C 0.5575(3) 0.7802(3) 0.3349(3) 0.0289 1.0000 Uani
C44 C 0.5255(3) 0.8084(3) 0.4344(3) 0.0277 1.0000 Uani
C45 C 0.4141(3) 0.7846(3) 0.5002(3) 0.0277 1.0000 Uani
C46 C 0.3401(2) 0.7341(3) 0.4665(2) 0.0252 1.0000 Uani
C47 C 0.6094(3) 0.8639(4) 0.4675(3) 0.0377 1.0000 Uani
C52 C 0.1284(3) 0.8942(3) 0.2810(3) 0.0275 1.0000 Uani
C53 C 0.0492(3) 0.9904(3) 0.2944(3) 0.0295 1.0000 Uani
C54 C -0.0495(3) 0.9593(3) 0.3865(3) 0.0273 1.0000 Uani
C55 C -0.0608(3) 0.8310(3) 0.4594(3) 0.0299 1.0000 Uani
C56 C 0.0219(3) 0.7390(3) 0.4395(3) 0.0269 1.0000 Uani
C57 C -0.1383(3) 1.0608(3) 0.4042(3) 0.0360 1.0000 Uani
H121 H 0.1423 0.9782 -0.1551 0.0340 1.0000 Uiso
H131 H 0.0747 1.1882 -0.1969 0.0408 1.0000 Uiso
H141 H 0.1557 1.2968 -0.1261 0.0416 1.0000 Uiso
H151 H 0.3040 1.2009 -0.0165 0.0391 1.0000 Uiso
H161 H 0.3749 0.9921 0.0251 0.0328 1.0000 Uiso
H221 H 0.4903 0.9547 -0.2145 0.0326 1.0000 Uiso
H231 H 0.6833 0.9331 -0.2988 0.0376 1.0000 Uiso
H241 H 0.7921 0.7383 -0.2276 0.0362 1.0000 Uiso
H251 H 0.7108 0.5695 -0.0630 0.0338 1.0000 Uiso
H261 H 0.5205 0.5888 0.0286 0.0289 1.0000 Uiso
H321 H 0.3797 0.6683 -0.1875 0.0305 1.0000 Uiso
H331 H 0.2824 0.5660 -0.2527 0.0372 1.0000 Uiso
H341 H 0.0856 0.5594 -0.1962 0.0429 1.0000 Uiso
H351 H -0.0190 0.6460 -0.0635 0.0412 1.0000 Uiso
H361 H 0.0767 0.7417 0.0068 0.0335 1.0000 Uiso
H421 H 0.5013 0.7146 0.2369 0.0310 1.0000 Uiso
H431 H 0.6318 0.7937 0.2893 0.0349 1.0000 Uiso
H451 H 0.3876 0.8025 0.5661 0.0334 1.0000 Uiso
H461 H 0.2663 0.7177 0.5119 0.0298 1.0000 Uiso
H472 H 0.5806 0.8682 0.5416 0.0572 1.0000 Uiso
H471 H 0.6263 0.9460 0.4102 0.0566 1.0000 Uiso
H473 H 0.6808 0.8137 0.4755 0.0573 1.0000 Uiso
H521 H 0.1939 0.9152 0.2201 0.0331 1.0000 Uiso
H531 H 0.0599 1.0739 0.2440 0.0346 1.0000 Uiso
H551 H -0.1233 0.8074 0.5203 0.0364 1.0000 Uiso
H561 H 0.0124 0.6529 0.4903 0.0320 1.0000 Uiso
H572 H -0.1895 1.0237 0.4779 0.0544 1.0000 Uiso
H571 H -0.0989 1.1254 0.4025 0.0542 1.0000 Uiso
H573 H -0.1799 1.0981 0.3385 0.0546 1.0000 Uiso

loop_
_atom_site_aniso_label
_atom_site_aniso_U_11
_atom_site_aniso_U_22
_atom_site_aniso_U_33
_atom_site_aniso_U_23
_atom_site_aniso_U_13
_atom_site_aniso_U_12
Br1 0.03305(16) 0.02570(15) 0.01886(13) -0.00216(11) -0.00224(11) -0.00253(12)
N41 0.0230(11) 0.0246(11) 0.0178(10) -0.0074(9) -0.0031(8) -0.0028(9)
N51 0.0199(11) 0.0221(11) 0.0190(10) -0.0080(9) -0.0037(8) -0.0002(9)
O2 0.0401(13) 0.0542(15) 0.0476(14) -0.0283(12) -0.0031(11) -0.0201(12)
O3 0.0454(14) 0.0410(13) 0.0382(13) -0.0195(11) -0.0088(11) 0.0168(11)
Si1 0.0212(3) 0.0195(3) 0.0142(3) -0.0065(3) -0.0031(2) -0.0036(3)
W1 0.01925(7) 0.01923(7) 0.01410(7) -0.00592(5) -0.00233(4) -0.00194(5)
C1 0.0184(12) 0.0243(13) 0.0267(14) -0.0130(11) -0.0042(10) -0.0014(10)
C2 0.0261(14) 0.0330(15) 0.0240(13) -0.0119(12) -0.0003(11) -0.0067(12)
C3 0.0311(15) 0.0299(15) 0.0195(13) -0.0100(11) -0.0058(11) 0.0009(12)
C11 0.0246(13) 0.0215(13) 0.0160(11) -0.0072(10) -0.0002(10) -0.0050(10)
C12 0.0305(15) 0.0287(15) 0.0266(14) -0.0116(12) -0.0067(11) -0.0047(12)
C13 0.0323(16) 0.0295(16) 0.0357(16) -0.0098(13) -0.0077(13) 0.0021(13)
C14 0.0406(18) 0.0225(14) 0.0335(16) -0.0112(12) 0.0043(13) -0.0019(12)
C15 0.0465(18) 0.0292(15) 0.0267(14) -0.0149(12) -0.0008(13) -0.0111(13)
C16 0.0346(15) 0.0277(14) 0.0214(13) -0.0104(11) -0.0055(11) -0.0063(12)
C21 0.0246(13) 0.0234(13) 0.0170(11) -0.0086(10) -0.0043(10) -0.0060(10)
C22 0.0301(15) 0.0228(14) 0.0216(13) -0.0030(11) -0.0054(11) -0.0028(11)
C23 0.0324(16) 0.0344(16) 0.0204(13) -0.0056(12) 0.0008(11) -0.0105(13)
C24 0.0227(14) 0.0433(18) 0.0297(15) -0.0207(13) 0.0017(11) -0.0056(12)
C25 0.0318(15) 0.0239(14) 0.0310(15) -0.0137(12) -0.0071(12) 0.0002(11)
C26 0.0311(14) 0.0197(13) 0.0229(13) -0.0086(10) -0.0043(11) -0.0065(11)
C31 0.0280(14) 0.0209(12) 0.0168(12) -0.0070(10) -0.0056(10) -0.0040(10)
C32 0.0276(14) 0.0271(14) 0.0212(13) -0.0099(11) -0.0056(11) -0.0012(11)
C33 0.0448(18) 0.0279(15) 0.0269(14) -0.0144(12) -0.0106(13) -0.0024(13)
C34 0.052(2) 0.0277(15) 0.0340(16) -0.0089(13) -0.0185(14) -0.0147(14)
C35 0.0323(16) 0.0341(16) 0.0338(16) -0.0066(13) -0.0069(13) -0.0145(13)
C36 0.0272(14) 0.0293(15) 0.0248(13) -0.0104(11) -0.0016(11) -0.0072(11)
C42 0.0255(14) 0.0298(14) 0.0219(13) -0.0110(11) 0.0006(10) -0.0056(11)
C43 0.0243(14) 0.0316(15) 0.0265(14) -0.0089(12) -0.0011(11) -0.0061(11)
C44 0.0309(15) 0.0249(14) 0.0274(14) -0.0081(11) -0.0108(12) -0.0034(11)
C45 0.0290(15) 0.0327(15) 0.0253(13) -0.0160(12) -0.0057(11) -0.0012(12)
C46 0.0230(13) 0.0321(15) 0.0214(13) -0.0132(11) -0.0022(10) -0.0021(11)
C47 0.0349(17) 0.0441(19) 0.0405(18) -0.0187(15) -0.0113(14) -0.0103(14)
C52 0.0298(15) 0.0239(14) 0.0238(13) -0.0066(11) -0.0024(11) -0.0036(11)
C53 0.0323(15) 0.0257(14) 0.0284(14) -0.0094(12) -0.0079(12) -0.0002(12)
C54 0.0257(14) 0.0319(15) 0.0272(14) -0.0152(12) -0.0099(11) 0.0040(12)
C55 0.0226(14) 0.0357(16) 0.0267(14) -0.0117(12) 0.0000(11) -0.0020(12)
C56 0.0242(14) 0.0271(14) 0.0252(13) -0.0087(11) -0.0015(11) -0.0029(11)
C57 0.0351(17) 0.0357(17) 0.0388(17) -0.0206(14) -0.0079(13) 0.0068(13)

loop_
_atom_type_symbol
_atom_type_scat_dispersion_real
_atom_type_scat_dispersion_imag
_atom_type_scat_Cromer_Mann_a1
_atom_type_scat_Cromer_Mann_b1
_atom_type_scat_Cromer_Mann_a2
_atom_type_scat_Cromer_Mann_b2
_atom_type_scat_Cromer_Mann_a3
_atom_type_scat_Cromer_Mann_b3
_atom_type_scat_Cromer_Mann_a4
_atom_type_scat_Cromer_Mann_b4
_atom_type_scat_Cromer_Mann_c
_atom_type_scat_source
C 0.0181 0.0091 2.3100 20.8439 1.0200 10.2075 1.5886 0.5687 0.8650 51.6512 0.2156 'International Tables Vol C 4.2.6.8 and 6.1.1.4'
H 0.0000 0.0000 0.4930 10.5109 0.3229 26.1257 0.1402 3.1424 0.0408 57.7998 0.0030 'International Tables Vol C 4.2.6.8 and 6.1.1.4'
Br -0.6763 1.2805 17.1789 2.1723 5.2358 16.5796 5.6377 0.2609 3.9851 41.4328 2.9557 'International Tables Vol C 4.2.6.8 and 6.1.1.4'
N 0.0311 0.0180 12.2126 0.0057 3.1322 9.8933 2.0125 28.9975 1.1663 0.5826 -11.5290 'International Tables Vol C 4.2.6.8 and 6.1.1.4'
O 0.0492 0.0322 3.0485 13.2771 2.2868 5.7011 1.5463 0.3239 0.8670 32.9089 0.2508 'International Tables Vol C 4.2.6.8 and 6.1.1.4'
Si 0.2541 0.3302 6.2915 2.4386 3.0353 32.3337 1.9891 0.6785 1.5410 81.6937 1.1407 'International Tables Vol C 4.2.6.8 and 6.1.1.4'
W -5.4734 5.5774 29.0818 1.7203 15.4300 9.2259 14.4327 0.3217 5.1198 57.0560 9.8875 'International Tables Vol C 4.2.6.8 and 6.1.1.4'

loop_
_geom_angle_atom_site_label_1
_geom_angle_atom_site_label_2
_geom_angle_atom_site_label_3
_geom_angle
_geom_angle_publ_flag
W1 N41 C42 119.88(19) yes
W1 N41 C46 123.43(19) yes
C42 N41 C46 116.7(2) yes
W1 N51 C52 119.24(19) yes
W1 N51 C56 123.82(19) yes
C52 N51 C56 116.9(2) yes
C1 Si1 C11 105.77(12) yes
C1 Si1 C21 111.98(12) yes
C11 Si1 C21 110.10(12) yes
C1 Si1 C31 109.55(12) yes
C11 Si1 C31 110.70(12) yes
C21 Si1 C31 108.72(12) yes
N41 W1 N51 83.07(8) yes
N41 W1 Br1 87.19(6) yes
N51 W1 Br1 88.27(6) yes
N41 W1 C1 99.43(10) yes
N51 W1 C1 99.89(10) yes
Br1 W1 C1 170.01(8) yes
N41 W1 C2 174.52(10) yes
N51 W1 C2 96.88(10) yes
Br1 W1 C2 87.33(8) yes
C1 W1 C2 85.98(12) yes
N41 W1 C3 93.21(11) yes
N51 W1 C3 172.94(9) yes
Br1 W1 C3 85.55(8) yes
C1 W1 C3 86.61(11) yes
C2 W1 C3 86.25(12) yes
Si1 C1 W1 175.56(16) yes
W1 C2 O2 176.5(3) yes
W1 C3 O3 179.0(3) yes
Si1 C11 C12 123.2(2) yes
Si1 C11 C16 119.2(2) yes
C12 C11 C16 117.5(3) yes
C11 C12 C13 121.2(3) yes
C11 C12 H121 119.3 no
C13 C12 H121 119.5 no
C12 C13 C14 120.3(3) yes
C12 C13 H131 120.0 no
C14 C13 H131 119.7 no
C13 C14 C15 119.5(3) yes
C13 C14 H141 120.5 no
C15 C14 H141 120.0 no
C14 C15 C16 120.5(3) yes
C14 C15 H151 119.6 no
C16 C15 H151 119.9 no
C11 C16 C15 121.0(3) yes
C11 C16 H161 119.6 no
C15 C16 H161 119.5 no
Si1 C21 C22 120.4(2) yes
Si1 C21 C26 121.7(2) yes
C22 C21 C26 117.7(3) yes
C21 C22 C23 121.4(3) yes
C21 C22 H221 120.3 no
C23 C22 H221 118.2 no
C22 C23 C24 119.7(3) yes
C22 C23 H231 120.6 no
C24 C23 H231 119.7 no
C23 C24 C25 119.9(3) yes
C23 C24 H241 120.9 no
C25 C24 H241 119.2 no
C24 C25 C26 119.8(3) yes
C24 C25 H251 120.2 no
C26 C25 H251 120.0 no
C21 C26 C25 121.5(3) yes
C21 C26 H261 119.2 no
C25 C26 H261 119.3 no
Si1 C31 C32 121.0(2) yes
Si1 C31 C36 121.1(2) yes
C32 C31 C36 117.9(3) yes
C31 C32 C33 121.3(3) yes
C31 C32 H321 119.3 no
C33 C32 H321 119.4 no
C32 C33 C34 119.8(3) yes
C32 C33 H331 120.2 no
C34 C33 H331 120.0 no
C33 C34 C35 120.0(3) yes
C33 C34 H341 119.3 no
C35 C34 H341 120.6 no
C34 C35 C36 120.0(3) yes
C34 C35 H351 121.0 no
C36 C35 H351 119.0 no
C31 C36 C35 121.0(3) yes
C31 C36 H361 120.4 no
C35 C36 H361 118.5 no
N41 C42 C43 123.1(3) yes
N41 C42 H421 117.6 no
C43 C42 H421 119.3 no
C42 C43 C44 120.1(3) yes
C42 C43 H431 120.3 no
C44 C43 H431 119.6 no
C43 C44 C45 117.1(3) yes
C43 C44 C47 120.8(3) yes
C45 C44 C47 122.1(3) yes
C44 C45 C46 120.2(3) yes
C44 C45 H451 121.0 no
C46 C45 H451 118.8 no
C45 C46 N41 122.8(3) yes
C45 C46 H461 119.3 no
N41 C46 H461 117.9 no
C44 C47 H472 111.8 no
C44 C47 H471 113.5 no
H472 C47 H471 106.9 no
C44 C47 H473 111.0 no
H472 C47 H473 106.5 no
H471 C47 H473 106.7 no
N51 C52 C53 123.8(3) yes
N51 C52 H521 117.2 no
C53 C52 H521 119.0 no
C52 C53 C54 119.3(3) yes
C52 C53 H531 121.0 no
C54 C53 H531 119.7 no
C53 C54 C55 116.9(3) yes
C53 C54 C57 121.2(3) yes
C55 C54 C57 121.9(3) yes
C54 C55 C56 120.7(3) yes
C54 C55 H551 119.2 no
C56 C55 H551 120.1 no
C55 C56 N51 122.4(3) yes
C55 C56 H561 119.0 no
N51 C56 H561 118.6 no
C54 C57 H572 109.1 no
C54 C57 H571 109.2 no
H572 C57 H571 111.9 no
C54 C57 H573 108.0 no
H572 C57 H573 110.3 no
H571 C57 H573 108.3 no

loop_
_geom_bond_atom_site_label_1
_geom_bond_atom_site_label_2
_geom_bond_distance
_geom_bond_publ_flag
Br1 W1 2.7113(3) yes
N41 W1 2.249(2) yes
N41 C42 1.345(4) yes
N41 C46 1.347(4) yes
N51 W1 2.251(2) yes
N51 C52 1.348(4) yes
N51 C56 1.344(4) yes
O2 C2 1.133(4) yes
O3 C3 1.134(4) yes
Si1 C1 1.849(3) yes
Si1 C11 1.881(3) yes
Si1 C21 1.883(3) yes
Si1 C31 1.882(3) yes
W1 C1 1.816(3) yes
W1 C2 2.013(3) yes
W1 C3 2.005(3) yes
C11 C12 1.392(4) yes
C11 C16 1.406(4) yes
C12 C13 1.392(4) yes
C12 H121 0.923 no
C13 C14 1.378(5) yes
C13 H131 0.922 no
C14 C15 1.383(5) yes
C14 H141 0.895 no
C15 C16 1.383(4) yes
C15 H151 0.920 no
C16 H161 0.939 no
C21 C22 1.399(4) yes
C21 C26 1.401(4) yes
C22 C23 1.393(4) yes
C22 H221 0.927 no
C23 C24 1.391(5) yes
C23 H231 0.902 no
C24 C25 1.392(4) yes
C24 H241 0.902 no
C25 C26 1.391(4) yes
C25 H251 0.891 no
C26 H261 0.920 no
C31 C32 1.392(4) yes
C31 C36 1.398(4) yes
C32 C33 1.397(4) yes
C32 H321 0.921 no
C33 C34 1.374(5) yes
C33 H331 0.904 no
C34 C35 1.390(5) yes
C34 H341 0.900 no
C35 C36 1.388(4) yes
C35 H351 0.925 no
C36 H361 0.927 no
C42 C43 1.374(4) yes
C42 H421 0.925 no
C43 C44 1.381(4) yes
C43 H431 0.923 no
C44 C45 1.379(4) yes
C44 C47 1.508(4) yes
C45 C46 1.377(4) yes
C45 H451 0.913 no
C46 H461 0.921 no
C47 H472 0.929 no
C47 H471 0.932 no
C47 H473 0.931 no
C52 C53 1.374(4) yes
C52 H521 0.927 no
C53 C54 1.400(4) yes
C53 H531 0.912 no
C54 C55 1.383(4) yes
C54 C57 1.496(4) yes
C55 C56 1.385(4) yes
C55 H551 0.907 no
C56 H561 0.935 no
C57 H572 0.936 no
C57 H571 0.956 no
C57 H573 0.946 no

loop_
_geom_hbond_atom_site_label_D
_geom_hbond_atom_site_label_H
_geom_hbond_atom_site_label_A
_geom_hbond_site_symmetry_A
_geom_hbond_angle_DHA
_geom_hbond_distance_DH
_geom_hbond_distance_HA
_geom_hbond_distance_DA
_geom_hbond_publ_flag
C32 H321 O3 2_665 144.67(19) 0.921 2.426 3.221(5) yes
C34 H341 O2 2_565 156.7(3) 0.900 2.548 3.393(5) yes
